data_7711755
loop_
_publ_author_name
'Zhong, Jingjing'
'Hong, Zhaoguo'
'Huang, Sudi'
'Zhong, Qiongqiong'
'Zhang, Liangliang'
'Zhao, Shulin'
'Liang, Hong'
'Huang, Fu-Ping'

_publ_section_title
;
 A triphenylphosphine coordinated Cu(i) Fenton-like agent with ferrocene
 moieties for enhanced chemodynamic therapy
;
_journal_name_full 'Dalton Transactions'
_journal_paper_doi 10.1039/D2DT03088H
_journal_year 2022
_chemical_formula_moiety 'C88 H74 Cu2 N4 O2 P4, 2(N O3), 2(C H4 O)'
_chemical_formula_sum 'C90 H82 Cu2 N6 O10 P4'
_chemical_formula_weight 1658.57
_space_group_crystal_system triclinic
_space_group_IT_number 2
_space_group_name_Hall '-P 1'
_space_group_name_H-M_alt 'P -1'
_atom_sites_solution_hydrogens geom
_audit_creation_date 2022-10-20
_audit_creation_method
;
Olex2 1.3
(compiled 2020.11.12 svn.r5f609507 for OlexSys, GUI svn.r6408)
;
_audit_update_record
;
2022-10-25 deposited with the CCDC.	2022-11-14 downloaded from the CCDC.
;
_cell_angle_alpha 80.4720(10)
_cell_angle_beta 82.9410(10)
_cell_angle_gamma 65.549(2)
_cell_formula_units_Z 1
_cell_length_a 11.7360(2)
_cell_length_b 12.9128(3)
_cell_length_c 15.1245(2)
_cell_measurement_reflns_used 26739
_cell_measurement_temperature 293(2)
_cell_measurement_theta_max 76.8350
_cell_measurement_theta_min 2.9580
_cell_volume 2053.92(7)
_computing_cell_refinement 'CrysAlisPro 1.171.40.84a (Rigaku OD, 2020)'
_computing_data_collection 'CrysAlisPro 1.171.40.84a (Rigaku OD, 2020)'
_computing_data_reduction 'CrysAlisPro 1.171.40.84a (Rigaku OD, 2020)'
_computing_molecular_graphics 'Olex2 1.3 (Dolomanov et al., 2009)'
_computing_publication_material 'Olex2 1.3 (Dolomanov et al., 2009)'
_computing_structure_refinement 'SHELXL 2018/3 (Sheldrick, 2015)'
_diffrn_ambient_environment air
_diffrn_ambient_temperature 293(2)
_diffrn_detector 'Hybrid Pixel Array Detector'
_diffrn_detector_area_resol_mean 10.0000
_diffrn_detector_type HyPix
_diffrn_measured_fraction_theta_full 0.989
_diffrn_measured_fraction_theta_max 0.927
_diffrn_measurement_details
;
List of Runs (angles in degrees, time in seconds):

  # Type    Start    End  Width  t~exp~   \w     \q     \k     \f   Frames
#--------------------------------------------------------------------------
  1  \w    -41.10  27.00   0.15    0.14    --  -47.12  37.00  30.00  454
  2  \w    -38.00  26.05   0.15    0.14    --  -47.12  37.00 150.00  427
  3  \w    -43.00 -16.00   0.15    0.55    --  -88.50  45.00  90.00  180
  4  \w    -51.00 -18.00   0.15    0.55    --  -88.50  45.00 150.00  220
  5  \w    -74.00 -47.00   0.15    0.55    --  -88.50 111.00 125.00  180
  6  \w    -80.00 -53.00   0.15    0.14    --  -47.12 111.00 125.00  180
  7  \w    -50.00  -2.00   0.15    0.14    --  -47.12 111.00 125.00  320
  8  \w    -50.00 -23.00   0.15    0.55    --  -88.50  45.00  60.00  180
  9  \w    -71.00 -26.00   0.15    0.55    --  -88.50  61.00  60.00  300
 10  \w    -85.00 -47.05   0.15    0.55    --  -88.50 125.00 150.00  253
 11  \w    -42.00  27.00   0.15    0.14    --  -47.12  37.00 -90.00  460
 12  \w    -50.00 -18.05   0.15    0.55    --  -88.50  45.00-120.00  213
 13  \w    -50.00 -17.00   0.15    0.55    --  -88.50  45.00-150.00  220
 14  \w    -47.00 -14.90   0.15    0.55    --  -88.50 125.00-180.00  214
 15  \w   -107.00 -80.90   0.15    0.55    --  -88.50 -15.00-120.00  174
 16  \w   -108.00 -72.00   0.15    0.55    --  -88.50 -61.00-120.00  240
 17  \w   -113.00 -83.90   0.15    0.14    --  -47.12-125.00-180.00  194
 18  \w   -150.00-112.95   0.15    0.55    --  -88.50 -61.00-120.00  247
 19  \w   -154.00 -82.90   0.15    0.55    --  -88.50 -94.00-180.00  474
 20  \w   -157.00-109.90   0.15    0.55    --  -88.50 -15.00-120.00  314
 21  \w   -163.00 -73.00   0.15    0.55    --  -88.50 -30.00 -60.00  600
 22  \w   -129.00 -96.90   0.15    0.55    --  -88.50-111.00  31.00  214
 23  \w   -126.00 -75.00   0.15    0.55    --  -88.50 -45.00  90.00  340
 24  \w     38.00  63.05   0.15    0.14    --   47.12-111.00  31.00  167
 25  \w     38.00  92.00   0.15    0.14    --   47.12-125.00   0.00  360
 26  \w     46.00  83.05   0.15    0.14    --   47.12-125.00 -60.00  247
 27  \w     75.00 107.10   0.15    0.55    --  108.56-111.00  31.00  214
 28  \w     62.00 106.25   0.15    0.55    --  108.56-125.00  90.00  295
 29  \w     80.00 106.10   0.15    0.55    --  108.56-117.00 140.29  174
 30  \w     84.00 123.00   0.15    0.55    --  108.56-142.00 158.80  260
 31  \w     68.00 105.05   0.15    0.55    --  108.56 -77.00 150.00  247
 32  \w     52.00  77.20   0.15    0.55    --  108.56-142.00 158.80  168
 33  \w     36.00 106.05   0.15    0.55    --  108.56-104.00 105.59  467
 34  \w     41.00  68.00   0.15    0.55    --  108.56 -61.00  30.00  180
 35  \w     42.00  88.05   0.15    0.55    --  108.56 -94.00 -30.00  307
 36  \w     45.00  70.05   0.15    0.55    --  108.56 -61.00 -60.00  167
 37  \w     46.00 100.00   0.15    0.55    --  108.56 -94.00-120.00  360
 38  \w     81.00 108.00   0.15    0.55    --  108.56-109.00 -95.91  180
 39  \w     39.00 108.00   0.15    0.55    --  108.56-125.00-120.00  460
 40  \w     42.00  68.10   0.15    0.55    --  108.56-109.00 -95.91  174
 41  \w     37.00 104.05   0.15    0.55    --  108.56 -94.00 -60.00  447
 42  \w     37.00 111.10   0.15    0.55    --  108.56-125.00-180.00  494
 43  \w     36.00  66.00   0.15    0.55    --  108.56 -61.00-120.00  200
 44  \w     37.00  66.10   0.15    0.55    --  108.56 -61.00   0.00  194
 45  \w     36.00 114.00   0.15    0.55    --  108.56   0.00   0.00  520
 46  \w    124.00 177.25   0.15    0.55    --  108.56   0.00   0.00  355
 47  \w    135.00 160.95   0.15    0.55    --  108.56 111.00 125.00  173
 48  \w    103.00 128.95   0.15    0.55    --  108.56 111.00 125.00  173
 49  \w     45.00  70.05   0.15    0.55    --  108.56 -61.00 120.00  167
;
_diffrn_measurement_device 'four-circle diffractometer'
_diffrn_measurement_device_type 'XtaLAB Synergy, Dualflex, HyPix'
_diffrn_measurement_method '\w scans'
_diffrn_orient_matrix_type 'CrysAlisPro convention (1999,Acta A55,543-557)'
_diffrn_orient_matrix_UB_11 0.1366659000
_diffrn_orient_matrix_UB_12 -0.0343284000
_diffrn_orient_matrix_UB_13 0.0219858000
_diffrn_orient_matrix_UB_21 -0.0316761000
_diffrn_orient_matrix_UB_22 -0.0382927000
_diffrn_orient_matrix_UB_23 0.0984771000
_diffrn_orient_matrix_UB_31 0.0344843000
_diffrn_orient_matrix_UB_32 -0.1217084000
_diffrn_orient_matrix_UB_33 -0.0229262000
_diffrn_radiation_monochromator mirror
_diffrn_radiation_probe x-ray
_diffrn_radiation_type 'Cu K\a'
_diffrn_radiation_wavelength 1.54184
_diffrn_reflns_av_R_equivalents 0.0502
_diffrn_reflns_av_unetI/netI 0.0400
_diffrn_reflns_Laue_measured_fraction_full 0.989
_diffrn_reflns_Laue_measured_fraction_max 0.927
_diffrn_reflns_limit_h_max 14
_diffrn_reflns_limit_h_min -14
_diffrn_reflns_limit_k_max 13
_diffrn_reflns_limit_k_min -16
_diffrn_reflns_limit_l_max 18
_diffrn_reflns_limit_l_min -18
_diffrn_reflns_number 26739
_diffrn_reflns_point_group_measured_fraction_full 0.989
_diffrn_reflns_point_group_measured_fraction_max 0.927
_diffrn_reflns_theta_full 67.684
_diffrn_reflns_theta_max 77.493
_diffrn_reflns_theta_min 2.968
_diffrn_source 'micro-focus sealed X-ray tube'
_diffrn_source_type 'PhotonJet (Cu) X-ray Source'
_exptl_absorpt_coefficient_mu 1.883
_exptl_absorpt_correction_T_max 1.00000
_exptl_absorpt_correction_T_min 0.80753
_exptl_absorpt_correction_type multi-scan
_exptl_absorpt_process_details
;
CrysAlisPro 1.171.40.84a (Rigaku Oxford Diffraction, 2020)
Empirical absorption correction using spherical harmonics,
implemented in SCALE3 ABSPACK scaling algorithm.
;
_exptl_crystal_colour 'metallic light yellow'
_exptl_crystal_colour_lustre metallic
_exptl_crystal_colour_modifier light
_exptl_crystal_colour_primary yellow
_exptl_crystal_density_diffrn 1.341
_exptl_crystal_description block
_exptl_crystal_F_000 862
_exptl_crystal_size_max 0.22
_exptl_crystal_size_mid 0.13
_exptl_crystal_size_min 0.11
_refine_diff_density_max 0.777
_refine_diff_density_min -0.579
_refine_diff_density_rms 0.055
_refine_ls_extinction_method none
_refine_ls_goodness_of_fit_ref 1.124
_refine_ls_hydrogen_treatment constr
_refine_ls_matrix_type full
_refine_ls_number_parameters 507
_refine_ls_number_reflns 8091
_refine_ls_number_restraints 0
_refine_ls_restrained_S_all 1.124
_refine_ls_R_factor_all 0.0574
_refine_ls_R_factor_gt 0.0491
_refine_ls_shift/su_max 0.000
_refine_ls_shift/su_mean 0.000
_refine_ls_structure_factor_coef Fsqd
_refine_ls_weighting_details 'w=1/[\s^2^(Fo^2^)+(0.0849P)^2^+0.4489P] where P=(Fo^2^+2Fc^2^)/3'
_refine_ls_weighting_scheme calc
_refine_ls_wR_factor_gt 0.1430
_refine_ls_wR_factor_ref 0.1539
_reflns_Friedel_coverage 0.000
_reflns_number_gt 6680
_reflns_number_total 8091
_reflns_threshold_expression 'I > 2\s(I)'
_cod_data_source_file d2dt03088h2.cif
_cod_data_source_block 20201222-hfp-zjj-ph-cu
_cod_database_code 7711755
_shelx_shelxl_version_number 2018/3
_chemical_oxdiff_formula 'C92 H84 Cu2 N4 O10 P4 '
_shelx_space_group_comment
;
The symmetry employed for this shelxl refinement is uniquely defined
by the following loop, which should always be used as a source of
symmetry information in preference to the above space-group names.
They are only intended as comments.
;
_shelx_estimated_absorpt_t_max 0.820
_shelx_estimated_absorpt_t_min 0.682
_olex2_refinement_description
;
1.a Aromatic/amide H refined with riding coordinates:
 N2(H2), C0AA(H0AA), C2(H2A), C3(H3), C4(H4), C5(H5), C7(H7), C10(H10),
 C11(H11), C12(H12), C13(H13), C14(H14), C16(H16), C17(H17), C18(H18), C19(H19),
  C20(H20), C22(H22), C23(H23), C24(H24), C25(H25), C26(H26), C28(H28),
 C29(H29), C30(H30), C31(H31), C32(H32), C34(H34), C35(H35), C36(H36), C37(H37),
  C38(H38), C40(H40), C41(H41), C42(H42), C43(H43), C44(H44)
1.b Idealised Me refined as rotating group:
 C45(H45A,H45B,H45C)
1.c Idealised tetrahedral OH refined as rotating group:
 O5(H5A)
;
_olex2_submission_special_instructions 'No special instructions were received'
_oxdiff_exptl_absorpt_empirical_details
;
Empirical correction (ABSPACK) includes:
- Absorption correction using spherical harmonics
- Frame scaling
;
_oxdiff_exptl_absorpt_empirical_full_max 2.964
_oxdiff_exptl_absorpt_empirical_full_min 0.390

loop_
_space_group_symop_operation_xyz
'x, y, z'
'-x, -y, -z'

loop_
_atom_site_label
_atom_site_type_symbol
_atom_site_fract_x
_atom_site_fract_y
_atom_site_fract_z
_atom_site_U_iso_or_equiv
_atom_site_adp_type
_atom_site_occupancy
_atom_site_site_symmetry_order
_atom_site_calc_flag
_atom_site_refinement_flags_posn
_atom_site_refinement_flags_adp
_atom_site_refinement_flags_occupancy
_atom_site_disorder_assembly
_atom_site_disorder_group
Cu1 Cu 0.35354(3) 0.23483(3) 0.32838(2) 0.04848(13) Uani 1 1 d . . . . .
P1 P 0.22016(6) 0.16226(5) 0.29058(4) 0.04989(16) Uani 1 1 d . . . . .
P2 P 0.43206(6) 0.33447(5) 0.22161(4) 0.04899(16) Uani 1 1 d . . . . .
O1 O 0.48630(16) 0.06396(14) 0.38804(10) 0.0540(4) Uani 1 1 d . . . . .
N1 N 0.33762(19) 0.25043(16) 0.46734(12) 0.0498(4) Uani 1 1 d . . . . .
N2 N 0.4042(2) 0.14411(16) 0.51626(13) 0.0526(5) Uani 1 1 d . . . . .
H2 H 0.401752 0.135869 0.573970 0.063 Uiso 1 1 calc R U . . .
C0AA C 0.0490(3) 0.6719(2) 0.4189(2) 0.0754(8) Uani 1 1 d . . . . .
H0AA H -0.003637 0.746821 0.398675 0.091 Uiso 1 1 calc R U . . .
C2 C 0.0740(3) 0.5870(3) 0.3681(2) 0.0795(9) Uani 1 1 d . . . . .
H2A H 0.038609 0.604131 0.312949 0.095 Uiso 1 1 calc R U . . .
C3 C 0.1513(3) 0.4755(2) 0.3973(2) 0.0705(8) Uani 1 1 d . . . . .
H3 H 0.167919 0.417954 0.361826 0.085 Uiso 1 1 calc R U . . .
C4 C 0.1016(4) 0.6471(3) 0.5006(2) 0.0824(9) Uani 1 1 d . . . . .
H4 H 0.085562 0.705388 0.535226 0.099 Uiso 1 1 calc R U . . .
C5 C 0.1777(3) 0.5358(3) 0.5307(2) 0.0729(8) Uani 1 1 d . . . . .
H5 H 0.211695 0.519020 0.586349 0.087 Uiso 1 1 calc R U . . .
C6 C 0.2043(2) 0.4488(2) 0.47936(16) 0.0535(5) Uani 1 1 d . . . . .
C7 C 0.2845(3) 0.3327(2) 0.51501(16) 0.0556(6) Uani 1 1 d . . . . .
H7 H 0.297869 0.317461 0.576027 0.067 Uiso 1 1 calc R U . . .
C8 C 0.4712(2) 0.05665(19) 0.47087(15) 0.0493(5) Uani 1 1 d . . . . .
C9 C 0.0568(2) 0.2568(2) 0.27307(15) 0.0542(6) Uani 1 1 d . . . . .
C10 C -0.0370(3) 0.2161(3) 0.28169(19) 0.0673(7) Uani 1 1 d . . . . .
H10 H -0.018007 0.138571 0.299137 0.081 Uiso 1 1 calc R U . . .
C11 C -0.1589(3) 0.2913(3) 0.2643(2) 0.0792(9) Uani 1 1 d . . . . .
H11 H -0.221617 0.263798 0.270021 0.095 Uiso 1 1 calc R U . . .
C12 C -0.1880(3) 0.4059(4) 0.2386(2) 0.0802(9) Uani 1 1 d . . . . .
H12 H -0.270211 0.455848 0.227435 0.096 Uiso 1 1 calc R U . . .
C13 C -0.0956(3) 0.4473(3) 0.22938(19) 0.0728(8) Uani 1 1 d . . . . .
H13 H -0.115319 0.525036 0.212127 0.087 Uiso 1 1 calc R U . . .
C14 C 0.0262(3) 0.3729(2) 0.24584(17) 0.0604(6) Uani 1 1 d . . . . .
H14 H 0.088699 0.400761 0.238635 0.072 Uiso 1 1 calc R U . . .
C15 C 0.2114(2) 0.0489(2) 0.37805(17) 0.0551(6) Uani 1 1 d . . . . .
C16 C 0.1833(3) 0.0737(3) 0.46592(18) 0.0647(7) Uani 1 1 d . . . . .
H16 H 0.163812 0.147772 0.477906 0.078 Uiso 1 1 calc R U . . .
C17 C 0.1840(4) -0.0099(3) 0.5356(2) 0.0861(10) Uani 1 1 d . . . . .
H17 H 0.163632 0.008237 0.594132 0.103 Uiso 1 1 calc R U . . .
C18 C 0.2143(5) -0.1192(3) 0.5192(3) 0.1027(13) Uani 1 1 d . . . . .
H18 H 0.217218 -0.176061 0.566561 0.123 Uiso 1 1 calc R U . . .
C19 C 0.2405(5) -0.1448(3) 0.4329(3) 0.1154(16) Uani 1 1 d . . . . .
H19 H 0.258818 -0.218922 0.421809 0.138 Uiso 1 1 calc R U . . .
C20 C 0.2401(4) -0.0623(3) 0.3621(2) 0.0850(10) Uani 1 1 d . . . . .
H20 H 0.259102 -0.081093 0.303818 0.102 Uiso 1 1 calc R U . . .
C21 C 0.2733(3) 0.0912(2) 0.18936(17) 0.0586(6) Uani 1 1 d . . . . .
C22 C 0.1969(3) 0.1156(3) 0.11907(19) 0.0731(8) Uani 1 1 d . . . . .
H22 H 0.115483 0.171519 0.121682 0.088 Uiso 1 1 calc R U . . .
C23 C 0.2417(4) 0.0568(4) 0.0451(2) 0.0920(11) Uani 1 1 d . . . . .
H23 H 0.190472 0.073755 -0.002148 0.110 Uiso 1 1 calc R U . . .
C24 C 0.3620(5) -0.0270(4) 0.0410(2) 0.0942(11) Uani 1 1 d . . . . .
H24 H 0.391111 -0.067271 -0.008390 0.113 Uiso 1 1 calc R U . . .
C25 C 0.4389(4) -0.0510(3) 0.1102(3) 0.0867(10) Uani 1 1 d . . . . .
H25 H 0.520071 -0.107433 0.107475 0.104 Uiso 1 1 calc R U . . .
C26 C 0.3950(3) 0.0093(3) 0.1839(2) 0.0675(7) Uani 1 1 d . . . . .
H26 H 0.447653 -0.005420 0.229767 0.081 Uiso 1 1 calc R U . . .
C27 C 0.4542(2) 0.4571(2) 0.25028(19) 0.0577(6) Uani 1 1 d . . . . .
C28 C 0.4749(3) 0.4571(3) 0.3377(2) 0.0766(8) Uani 1 1 d . . . . .
H28 H 0.476021 0.396509 0.381046 0.092 Uiso 1 1 calc R U . . .
C29 C 0.4943(5) 0.5480(4) 0.3613(3) 0.1085(14) Uani 1 1 d . . . . .
H29 H 0.508953 0.547642 0.420393 0.130 Uiso 1 1 calc R U . . .
C30 C 0.4919(4) 0.6373(4) 0.2988(4) 0.1093(15) Uani 1 1 d . . . . .
H30 H 0.503534 0.698121 0.315599 0.131 Uiso 1 1 calc R U . . .
C31 C 0.4728(4) 0.6384(3) 0.2125(4) 0.0958(12) Uani 1 1 d . . . . .
H31 H 0.472523 0.699390 0.169938 0.115 Uiso 1 1 calc R U . . .
C32 C 0.4537(3) 0.5492(2) 0.1872(3) 0.0755(8) Uani 1 1 d . . . . .
H32 H 0.440271 0.550596 0.127598 0.091 Uiso 1 1 calc R U . . .
C33 C 0.3283(3) 0.3956(2) 0.12883(16) 0.0590(6) Uani 1 1 d . . . . .
C34 C 0.3402(4) 0.3300(3) 0.0615(2) 0.0808(9) Uani 1 1 d . . . . .
H34 H 0.405718 0.258084 0.060668 0.097 Uiso 1 1 calc R U . . .
C35 C 0.2541(5) 0.3719(5) -0.0045(2) 0.1067(14) Uani 1 1 d . . . . .
H35 H 0.262151 0.328128 -0.049781 0.128 Uiso 1 1 calc R U . . .
C36 C 0.1571(4) 0.4781(5) -0.0030(3) 0.1069(15) Uani 1 1 d . . . . .
H36 H 0.100458 0.506279 -0.047917 0.128 Uiso 1 1 calc R U . . .
C37 C 0.1426(3) 0.5431(4) 0.0643(3) 0.0908(11) Uani 1 1 d . . . . .
H37 H 0.075932 0.614336 0.065668 0.109 Uiso 1 1 calc R U . . .
C38 C 0.2291(3) 0.5010(3) 0.1302(2) 0.0722(8) Uani 1 1 d . . . . .
H38 H 0.219928 0.544602 0.175803 0.087 Uiso 1 1 calc R U . . .
C39 C 0.5836(3) 0.2505(2) 0.16862(16) 0.0551(6) Uani 1 1 d . . . . .
C40 C 0.6501(3) 0.1382(2) 0.2048(2) 0.0643(7) Uani 1 1 d . . . . .
H40 H 0.615438 0.105201 0.254069 0.077 Uiso 1 1 calc R U . . .
C41 C 0.7681(3) 0.0747(3) 0.1680(3) 0.0809(9) Uani 1 1 d . . . . .
H41 H 0.813181 0.000048 0.193584 0.097 Uiso 1 1 calc R U . . .
C42 C 0.8185(3) 0.1214(3) 0.0941(3) 0.0838(9) Uani 1 1 d . . . . .
H42 H 0.896905 0.077798 0.068975 0.101 Uiso 1 1 calc R U . . .
C43 C 0.7538(4) 0.2318(3) 0.0573(2) 0.0831(9) Uani 1 1 d . . . . .
H43 H 0.788898 0.263656 0.007660 0.100 Uiso 1 1 calc R U . . .
C44 C 0.6374(3) 0.2958(3) 0.0933(2) 0.0728(8) Uani 1 1 d . . . . .
H44 H 0.593530 0.370449 0.067085 0.087 Uiso 1 1 calc R U . . .
O2 O 0.1941(6) 0.2263(4) 0.8047(3) 0.181(2) Uani 1 1 d . . . . .
O3 O 0.2108(4) 0.1623(3) 0.6850(2) 0.1354(13) Uani 1 1 d . . . . .
O4 O 0.3572(4) 0.1904(4) 0.7098(2) 0.1557(17) Uani 1 1 d . . . . .
N3 N 0.2518(3) 0.1979(2) 0.73635(19) 0.0775(7) Uani 1 1 d . . . . .
O5 O -0.0314(5) 0.1919(5) 0.8635(3) 0.1611(16) Uani 1 1 d . . . . .
H5A H 0.005450 0.226999 0.830754 0.242 Uiso 1 1 calc R U . . .
C45 C -0.0986(6) 0.1613(5) 0.8125(5) 0.1355(18) Uani 1 1 d . . . . .
H45A H -0.042325 0.111377 0.771203 0.203 Uiso 1 1 calc R U . . .
H45B H -0.156887 0.228808 0.779660 0.203 Uiso 1 1 calc R U . . .
H45C H -0.143667 0.122181 0.851043 0.203 Uiso 1 1 calc R U . . .

loop_
_atom_site_aniso_label
_atom_site_aniso_U_11
_atom_site_aniso_U_22
_atom_site_aniso_U_33
_atom_site_aniso_U_23
_atom_site_aniso_U_13
_atom_site_aniso_U_12
Cu1 0.0583(2) 0.0494(2) 0.03770(19) 0.00486(14) -0.00914(14) -0.02379(16)
P1 0.0583(3) 0.0563(3) 0.0402(3) -0.0022(2) -0.0041(2) -0.0292(3)
P2 0.0583(3) 0.0506(3) 0.0402(3) 0.0059(2) -0.0094(2) -0.0266(3)
O1 0.0628(10) 0.0499(9) 0.0385(8) 0.0060(6) -0.0065(7) -0.0152(7)
N1 0.0587(11) 0.0479(10) 0.0393(9) 0.0059(8) -0.0100(8) -0.0204(9)
N2 0.0658(12) 0.0474(10) 0.0357(9) 0.0050(8) -0.0106(8) -0.0158(9)
C0AA 0.083(2) 0.0484(14) 0.0754(19) -0.0057(13) 0.0031(15) -0.0106(13)
C2 0.093(2) 0.0617(17) 0.0620(17) -0.0062(13) -0.0207(15) -0.0063(15)
C3 0.0852(19) 0.0538(14) 0.0592(16) -0.0123(12) -0.0207(14) -0.0085(13)
C4 0.102(2) 0.0575(16) 0.080(2) -0.0257(15) -0.0015(18) -0.0194(16)
C5 0.090(2) 0.0676(17) 0.0522(15) -0.0148(13) -0.0066(14) -0.0197(15)
C6 0.0635(14) 0.0517(13) 0.0428(12) -0.0036(10) -0.0010(10) -0.0222(11)
C7 0.0704(15) 0.0531(13) 0.0397(11) -0.0027(10) -0.0047(10) -0.0220(12)
C8 0.0530(12) 0.0497(12) 0.0426(11) 0.0080(10) -0.0107(9) -0.0209(10)
C9 0.0605(14) 0.0695(15) 0.0381(11) -0.0051(10) -0.0050(10) -0.0318(12)
C10 0.0698(17) 0.0860(19) 0.0569(15) -0.0064(14) -0.0074(12) -0.0420(15)
C11 0.0670(18) 0.119(3) 0.0609(17) -0.0050(17) -0.0092(14) -0.0473(19)
C12 0.0608(17) 0.114(3) 0.0548(16) -0.0049(16) -0.0121(13) -0.0245(17)
C13 0.081(2) 0.0754(18) 0.0504(15) -0.0036(13) -0.0153(13) -0.0191(15)
C14 0.0679(16) 0.0708(16) 0.0462(13) -0.0008(11) -0.0109(11) -0.0319(13)
C15 0.0630(14) 0.0575(14) 0.0475(12) -0.0030(10) -0.0015(10) -0.0289(12)
C16 0.0762(17) 0.0682(16) 0.0508(14) -0.0048(12) 0.0054(12) -0.0336(14)
C17 0.113(3) 0.098(2) 0.0499(16) 0.0013(15) 0.0104(16) -0.054(2)
C18 0.142(4) 0.084(2) 0.074(2) 0.0177(18) 0.016(2) -0.054(2)
C19 0.175(4) 0.068(2) 0.099(3) -0.0059(19) 0.045(3) -0.061(3)
C20 0.127(3) 0.0706(19) 0.0637(18) -0.0107(15) 0.0240(18) -0.0528(19)
C21 0.0732(16) 0.0657(15) 0.0457(13) -0.0053(11) 0.0025(11) -0.0391(13)
C22 0.089(2) 0.088(2) 0.0490(14) -0.0118(14) -0.0047(13) -0.0414(17)
C23 0.121(3) 0.118(3) 0.0527(17) -0.0224(18) -0.0026(18) -0.060(3)
C24 0.127(3) 0.111(3) 0.064(2) -0.0355(19) 0.026(2) -0.066(3)
C25 0.095(2) 0.083(2) 0.084(2) -0.0238(18) 0.0261(19) -0.0406(19)
C26 0.0762(18) 0.0719(17) 0.0573(15) -0.0091(13) 0.0066(13) -0.0354(15)
C27 0.0546(13) 0.0558(14) 0.0646(15) -0.0062(11) -0.0042(11) -0.0243(11)
C28 0.089(2) 0.093(2) 0.0661(18) -0.0179(16) 0.0012(15) -0.0531(18)
C29 0.132(4) 0.131(4) 0.100(3) -0.050(3) 0.012(3) -0.083(3)
C30 0.101(3) 0.093(3) 0.161(5) -0.055(3) 0.020(3) -0.059(2)
C31 0.082(2) 0.0596(18) 0.150(4) -0.006(2) -0.004(2) -0.0361(17)
C32 0.0763(19) 0.0591(16) 0.095(2) 0.0046(15) -0.0128(16) -0.0338(14)
C33 0.0670(15) 0.0713(16) 0.0440(12) 0.0130(11) -0.0131(11) -0.0377(13)
C34 0.092(2) 0.103(2) 0.0553(16) -0.0040(16) -0.0166(15) -0.0455(19)
C35 0.117(3) 0.169(4) 0.0544(18) -0.006(2) -0.023(2) -0.076(3)
C36 0.093(3) 0.168(4) 0.063(2) 0.037(2) -0.0330(19) -0.066(3)
C37 0.076(2) 0.106(3) 0.080(2) 0.038(2) -0.0301(17) -0.0382(19)
C38 0.0720(18) 0.0776(18) 0.0657(17) 0.0196(14) -0.0208(14) -0.0349(15)
C39 0.0656(15) 0.0586(14) 0.0450(12) -0.0020(10) -0.0040(10) -0.0303(12)
C40 0.0732(17) 0.0550(14) 0.0624(16) -0.0001(12) 0.0016(13) -0.0277(13)
C41 0.079(2) 0.0632(17) 0.089(2) -0.0109(16) 0.0104(17) -0.0209(15)
C42 0.079(2) 0.085(2) 0.091(2) -0.0286(19) 0.0191(17) -0.0374(18)
C43 0.093(2) 0.093(2) 0.0678(19) -0.0107(17) 0.0219(16) -0.0491(19)
C44 0.084(2) 0.0710(17) 0.0608(16) 0.0055(13) 0.0026(14) -0.0354(15)
O2 0.296(6) 0.152(3) 0.094(2) -0.047(2) 0.081(3) -0.103(4)
O3 0.196(4) 0.136(3) 0.100(2) 0.0168(19) -0.047(2) -0.094(3)
O4 0.129(3) 0.247(5) 0.107(2) 0.077(3) -0.047(2) -0.118(3)
N3 0.0918(19) 0.0836(17) 0.0593(15) 0.0086(13) -0.0062(13) -0.0436(15)
O5 0.137(3) 0.189(5) 0.156(4) -0.062(3) 0.040(3) -0.063(3)
C45 0.116(4) 0.128(4) 0.143(5) 0.002(4) 0.003(3) -0.040(3)

loop_
_atom_type_symbol
_atom_type_description
_atom_type_scat_dispersion_real
_atom_type_scat_dispersion_imag
_atom_type_scat_source
C C 0.0181 0.0091 'International Tables Vol C Tables 4.2.6.8 and 6.1.1.4'
H H 0.0000 0.0000 'International Tables Vol C Tables 4.2.6.8 and 6.1.1.4'
Cu Cu -1.9646 0.5888 'International Tables Vol C Tables 4.2.6.8 and 6.1.1.4'
N N 0.0311 0.0180 'International Tables Vol C Tables 4.2.6.8 and 6.1.1.4'
O O 0.0492 0.0322 'International Tables Vol C Tables 4.2.6.8 and 6.1.1.4'
P P 0.2955 0.4335 'International Tables Vol C Tables 4.2.6.8 and 6.1.1.4'

loop_
_geom_angle_atom_site_label_1
_geom_angle_atom_site_label_2
_geom_angle_atom_site_label_3
_geom_angle
_geom_angle_site_symmetry_1
_geom_angle_site_symmetry_3
_geom_angle_publ_flag
P2 Cu1 P1 119.56(2) . . ?
O1 Cu1 P1 93.10(5) . . ?
O1 Cu1 P2 117.38(5) . . ?
N1 Cu1 P1 112.86(6) . . ?
N1 Cu1 P2 123.94(6) . . ?
N1 Cu1 O1 76.46(7) . . ?
C9 P1 Cu1 119.72(9) . . ?
C9 P1 C15 104.01(12) . . ?
C9 P1 C21 103.84(12) . . ?
C15 P1 Cu1 110.20(8) . . ?
C21 P1 Cu1 113.76(9) . . ?
C21 P1 C15 103.74(12) . . ?
C27 P2 Cu1 118.86(9) . . ?
C33 P2 Cu1 109.74(8) . . ?
C33 P2 C27 104.00(12) . . ?
C39 P2 Cu1 115.29(8) . . ?
C39 P2 C27 103.35(12) . . ?
C39 P2 C33 104.07(12) . . ?
C8 O1 Cu1 109.35(15) . . ?
N2 N1 Cu1 110.39(14) . . ?
C7 N1 Cu1 135.31(16) . . ?
C7 N1 N2 114.28(19) . . ?
N1 N2 H2 121.0 . . ?
C8 N2 N1 117.91(18) . . ?
C8 N2 H2 121.0 . . ?
C2 C0AA H0AA 120.0 . . ?
C2 C0AA C4 120.0(3) . . ?
C4 C0AA H0AA 120.0 . . ?
C0AA C2 H2A 119.7 . . ?
C0AA C2 C3 120.7(3) . . ?
C3 C2 H2A 119.7 . . ?
C2 C3 H3 119.9 . . ?
C2 C3 C6 120.3(3) . . ?
C6 C3 H3 119.9 . . ?
C0AA C4 H4 120.2 . . ?
C5 C4 C0AA 119.7(3) . . ?
C5 C4 H4 120.2 . . ?
C4 C5 H5 119.6 . . ?
C4 C5 C6 120.8(3) . . ?
C6 C5 H5 119.6 . . ?
C3 C6 C7 123.1(2) . . ?
C5 C6 C3 118.6(2) . . ?
C5 C6 C7 118.3(2) . . ?
N1 C7 C6 123.7(2) . . ?
N1 C7 H7 118.1 . . ?
C6 C7 H7 118.1 . . ?
O1 C8 N2 124.5(2) . . ?
O1 C8 C8 121.3(3) . 2_656 ?
N2 C8 C8 114.1(3) . 2_656 ?
C10 C9 P1 122.3(2) . . ?
C10 C9 C14 118.9(3) . . ?
C14 C9 P1 118.7(2) . . ?
C9 C10 H10 120.1 . . ?
C11 C10 C9 119.9(3) . . ?
C11 C10 H10 120.1 . . ?
C10 C11 H11 119.7 . . ?
C12 C11 C10 120.5(3) . . ?
C12 C11 H11 119.7 . . ?
C11 C12 H12 119.9 . . ?
C11 C12 C13 120.2(3) . . ?
C13 C12 H12 119.9 . . ?
C12 C13 H13 120.2 . . ?
C12 C13 C14 119.7(3) . . ?
C14 C13 H13 120.2 . . ?
C9 C14 H14 119.6 . . ?
C13 C14 C9 120.9(3) . . ?
C13 C14 H14 119.6 . . ?
C16 C15 P1 117.8(2) . . ?
C16 C15 C20 118.4(3) . . ?
C20 C15 P1 123.6(2) . . ?
C15 C16 H16 119.6 . . ?
C17 C16 C15 120.8(3) . . ?
C17 C16 H16 119.6 . . ?
C16 C17 H17 119.9 . . ?
C18 C17 C16 120.2(3) . . ?
C18 C17 H17 119.9 . . ?
C17 C18 H18 120.1 . . ?
C17 C18 C19 119.8(3) . . ?
C19 C18 H18 120.1 . . ?
C18 C19 H19 119.5 . . ?
C18 C19 C20 120.9(4) . . ?
C20 C19 H19 119.5 . . ?
C15 C20 H20 120.0 . . ?
C19 C20 C15 119.9(3) . . ?
C19 C20 H20 120.0 . . ?
C22 C21 P1 122.8(2) . . ?
C26 C21 P1 117.8(2) . . ?
C26 C21 C22 119.4(3) . . ?
C21 C22 H22 120.0 . . ?
C23 C22 C21 120.0(3) . . ?
C23 C22 H22 120.0 . . ?
C22 C23 H23 119.8 . . ?
C24 C23 C22 120.4(4) . . ?
C24 C23 H23 119.8 . . ?
C23 C24 H24 120.0 . . ?
C25 C24 C23 120.0(3) . . ?
C25 C24 H24 120.0 . . ?
C24 C25 H25 120.1 . . ?
C24 C25 C26 119.8(4) . . ?
C26 C25 H25 120.1 . . ?
C21 C26 C25 120.4(3) . . ?
C21 C26 H26 119.8 . . ?
C25 C26 H26 119.8 . . ?
C28 C27 P2 118.4(2) . . ?
C28 C27 C32 118.5(3) . . ?
C32 C27 P2 123.1(2) . . ?
C27 C28 H28 120.1 . . ?
C27 C28 C29 119.7(3) . . ?
C29 C28 H28 120.1 . . ?
C28 C29 H29 119.7 . . ?
C30 C29 C28 120.6(4) . . ?
C30 C29 H29 119.7 . . ?
C29 C30 H30 119.7 . . ?
C31 C30 C29 120.5(4) . . ?
C31 C30 H30 119.7 . . ?
C30 C31 H31 120.0 . . ?
C30 C31 C32 120.1(4) . . ?
C32 C31 H31 120.0 . . ?
C27 C32 H32 119.7 . . ?
C31 C32 C27 120.5(4) . . ?
C31 C32 H32 119.7 . . ?
C34 C33 P2 119.7(2) . . ?
C38 C33 P2 120.6(2) . . ?
C38 C33 C34 119.3(3) . . ?
C33 C34 H34 120.0 . . ?
C33 C34 C35 120.0(4) . . ?
C35 C34 H34 120.0 . . ?
C34 C35 H35 120.0 . . ?
C36 C35 C34 119.9(4) . . ?
C36 C35 H35 120.0 . . ?
C35 C36 H36 119.6 . . ?
C35 C36 C37 120.8(3) . . ?
C37 C36 H36 119.6 . . ?
C36 C37 H37 120.5 . . ?
C36 C37 C38 119.1(4) . . ?
C38 C37 H37 120.5 . . ?
C33 C38 C37 121.0(4) . . ?
C33 C38 H38 119.5 . . ?
C37 C38 H38 119.5 . . ?
C40 C39 P2 119.4(2) . . ?
C40 C39 C44 118.1(3) . . ?
C44 C39 P2 122.5(2) . . ?
C39 C40 H40 119.9 . . ?
C39 C40 C41 120.2(3) . . ?
C41 C40 H40 119.9 . . ?
C40 C41 H41 119.8 . . ?
C42 C41 C40 120.4(3) . . ?
C42 C41 H41 119.8 . . ?
C41 C42 H42 120.0 . . ?
C43 C42 C41 120.1(3) . . ?
C43 C42 H42 120.0 . . ?
C42 C43 H43 119.9 . . ?
C42 C43 C44 120.2(3) . . ?
C44 C43 H43 119.9 . . ?
C39 C44 H44 119.5 . . ?
C43 C44 C39 121.0(3) . . ?
C43 C44 H44 119.5 . . ?
O2 N3 O3 120.0(5) . . ?
O2 N3 O4 129.6(5) . . ?
O3 N3 O4 110.2(4) . . ?
C45 O5 H5A 109.5 . . ?
O5 C45 H45A 109.5 . . ?
O5 C45 H45B 109.5 . . ?
O5 C45 H45C 109.5 . . ?
H45A C45 H45B 109.5 . . ?
H45A C45 H45C 109.5 . . ?
H45B C45 H45C 109.5 . . ?

loop_
_geom_bond_atom_site_label_1
_geom_bond_atom_site_label_2
_geom_bond_distance
_geom_bond_site_symmetry_2
_geom_bond_publ_flag
Cu1 P1 2.2949(7) . ?
Cu1 P2 2.2450(6) . ?
Cu1 O1 2.2250(15) . ?
Cu1 N1 2.1225(19) . ?
P1 C9 1.821(3) . ?
P1 C15 1.831(3) . ?
P1 C21 1.825(3) . ?
P2 C27 1.833(3) . ?
P2 C33 1.826(2) . ?
P2 C39 1.823(3) . ?
O1 C8 1.237(3) . ?
N1 N2 1.400(3) . ?
N1 C7 1.278(3) . ?
N2 H2 0.8600 . ?
N2 C8 1.324(3) . ?
C0AA H0AA 0.9300 . ?
C0AA C2 1.354(5) . ?
C0AA C4 1.380(5) . ?
C2 H2A 0.9300 . ?
C2 C3 1.378(4) . ?
C3 H3 0.9300 . ?
C3 C6 1.384(4) . ?
C4 H4 0.9300 . ?
C4 C5 1.375(4) . ?
C5 H5 0.9300 . ?
C5 C6 1.379(4) . ?
C6 C7 1.453(3) . ?
C7 H7 0.9300 . ?
C8 C8 1.508(4) 2_656 ?
C9 C10 1.388(4) . ?
C9 C14 1.390(4) . ?
C10 H10 0.9300 . ?
C10 C11 1.384(5) . ?
C11 H11 0.9300 . ?
C11 C12 1.373(5) . ?
C12 H12 0.9300 . ?
C12 C13 1.377(5) . ?
C13 H13 0.9300 . ?
C13 C14 1.378(4) . ?
C14 H14 0.9300 . ?
C15 C16 1.387(4) . ?
C15 C20 1.388(4) . ?
C16 H16 0.9300 . ?
C16 C17 1.377(4) . ?
C17 H17 0.9300 . ?
C17 C18 1.363(5) . ?
C18 H18 0.9300 . ?
C18 C19 1.366(6) . ?
C19 H19 0.9300 . ?
C19 C20 1.379(5) . ?
C20 H20 0.9300 . ?
C21 C22 1.387(4) . ?
C21 C26 1.384(4) . ?
C22 H22 0.9300 . ?
C22 C23 1.382(5) . ?
C23 H23 0.9300 . ?
C23 C24 1.380(6) . ?
C24 H24 0.9300 . ?
C24 C25 1.378(6) . ?
C25 H25 0.9300 . ?
C25 C26 1.389(5) . ?
C26 H26 0.9300 . ?
C27 C28 1.374(4) . ?
C27 C32 1.395(4) . ?
C28 H28 0.9300 . ?
C28 C29 1.391(5) . ?
C29 H29 0.9300 . ?
C29 C30 1.357(7) . ?
C30 H30 0.9300 . ?
C30 C31 1.347(7) . ?
C31 H31 0.9300 . ?
C31 C32 1.380(5) . ?
C32 H32 0.9300 . ?
C33 C34 1.387(4) . ?
C33 C38 1.379(4) . ?
C34 H34 0.9300 . ?
C34 C35 1.388(5) . ?
C35 H35 0.9300 . ?
C35 C36 1.375(7) . ?
C36 H36 0.9300 . ?
C36 C37 1.376(7) . ?
C37 H37 0.9300 . ?
C37 C38 1.389(4) . ?
C38 H38 0.9300 . ?
C39 C40 1.385(4) . ?
C39 C44 1.395(4) . ?
C40 H40 0.9300 . ?
C40 C41 1.386(4) . ?
C41 H41 0.9300 . ?
C41 C42 1.367(5) . ?
C42 H42 0.9300 . ?
C42 C43 1.365(5) . ?
C43 H43 0.9300 . ?
C43 C44 1.370(5) . ?
C44 H44 0.9300 . ?
O2 N3 1.187(4) . ?
O3 N3 1.199(4) . ?
O4 N3 1.222(4) . ?
O5 H5A 0.8200 . ?
O5 C45 1.372(7) . ?
C45 H45A 0.9600 . ?
C45 H45B 0.9600 . ?
C45 H45C 0.9600 . ?

loop_
_geom_torsion_atom_site_label_1
_geom_torsion_atom_site_label_2
_geom_torsion_atom_site_label_3
_geom_torsion_atom_site_label_4
_geom_torsion
_geom_torsion_site_symmetry_1
_geom_torsion_site_symmetry_2
_geom_torsion_site_symmetry_3
_geom_torsion_site_symmetry_4
_geom_torsion_publ_flag
Cu1 P1 C9 C10 -156.65(19) . . . . ?
Cu1 P1 C9 C14 26.6(2) . . . . ?
Cu1 P1 C15 C16 52.5(2) . . . . ?
Cu1 P1 C15 C20 -122.6(3) . . . . ?
Cu1 P1 C21 C22 -129.8(2) . . . . ?
Cu1 P1 C21 C26 50.5(2) . . . . ?
Cu1 P2 C27 C28 27.5(3) . . . . ?
Cu1 P2 C27 C32 -153.9(2) . . . . ?
Cu1 P2 C33 C34 -85.0(2) . . . . ?
Cu1 P2 C33 C38 87.4(2) . . . . ?
Cu1 P2 C39 C40 -10.1(2) . . . . ?
Cu1 P2 C39 C44 171.2(2) . . . . ?
Cu1 O1 C8 N2 -11.9(3) . . . . ?
Cu1 O1 C8 C8 167.6(2) . . . 2_656 ?
Cu1 N1 N2 C8 4.8(3) . . . . ?
Cu1 N1 C7 C6 5.4(4) . . . . ?
P1 C9 C10 C11 -177.6(2) . . . . ?
P1 C9 C14 C13 178.2(2) . . . . ?
P1 C15 C16 C17 -175.4(3) . . . . ?
P1 C15 C20 C19 175.0(4) . . . . ?
P1 C21 C22 C23 -178.4(3) . . . . ?
P1 C21 C26 C25 177.3(2) . . . . ?
P2 C27 C28 C29 178.9(3) . . . . ?
P2 C27 C32 C31 -179.0(3) . . . . ?
P2 C33 C34 C35 173.9(3) . . . . ?
P2 C33 C38 C37 -173.7(2) . . . . ?
P2 C39 C40 C41 -177.0(3) . . . . ?
P2 C39 C44 C43 177.3(3) . . . . ?
N1 N2 C8 O1 5.4(4) . . . . ?
N1 N2 C8 C8 -174.1(2) . . . 2_656 ?
N2 N1 C7 C6 -176.1(2) . . . . ?
C0AA C2 C3 C6 0.1(6) . . . . ?
C0AA C4 C5 C6 1.3(6) . . . . ?
C2 C0AA C4 C5 -1.0(6) . . . . ?
C2 C3 C6 C5 0.2(5) . . . . ?
C2 C3 C6 C7 178.7(3) . . . . ?
C3 C6 C7 N1 17.4(4) . . . . ?
C4 C0AA C2 C3 0.3(6) . . . . ?
C4 C5 C6 C3 -0.9(5) . . . . ?
C4 C5 C6 C7 -179.5(3) . . . . ?
C5 C6 C7 N1 -164.1(3) . . . . ?
C7 N1 N2 C8 -174.1(2) . . . . ?
C9 P1 C15 C16 -77.0(2) . . . . ?
C9 P1 C15 C20 107.9(3) . . . . ?
C9 P1 C21 C22 2.0(3) . . . . ?
C9 P1 C21 C26 -177.7(2) . . . . ?
C9 C10 C11 C12 -0.1(5) . . . . ?
C10 C9 C14 C13 1.3(4) . . . . ?
C10 C11 C12 C13 0.4(5) . . . . ?
C11 C12 C13 C14 0.1(5) . . . . ?
C12 C13 C14 C9 -1.0(4) . . . . ?
C14 C9 C10 C11 -0.8(4) . . . . ?
C15 P1 C9 C10 -33.1(2) . . . . ?
C15 P1 C9 C14 150.1(2) . . . . ?
C15 P1 C21 C22 110.4(2) . . . . ?
C15 P1 C21 C26 -69.2(2) . . . . ?
C15 C16 C17 C18 1.0(6) . . . . ?
C16 C15 C20 C19 -0.1(6) . . . . ?
C16 C17 C18 C19 -2.0(7) . . . . ?
C17 C18 C19 C20 1.8(8) . . . . ?
C18 C19 C20 C15 -0.8(7) . . . . ?
C20 C15 C16 C17 0.0(5) . . . . ?
C21 P1 C9 C10 75.2(2) . . . . ?
C21 P1 C9 C14 -101.6(2) . . . . ?
C21 P1 C15 C16 174.7(2) . . . . ?
C21 P1 C15 C20 -0.5(3) . . . . ?
C21 C22 C23 C24 0.5(5) . . . . ?
C22 C21 C26 C25 -2.4(4) . . . . ?
C22 C23 C24 C25 -1.2(6) . . . . ?
C23 C24 C25 C26 0.0(6) . . . . ?
C24 C25 C26 C21 1.7(5) . . . . ?
C26 C21 C22 C23 1.2(5) . . . . ?
C27 P2 C33 C34 146.8(2) . . . . ?
C27 P2 C33 C38 -40.7(2) . . . . ?
C27 P2 C39 C40 121.2(2) . . . . ?
C27 P2 C39 C44 -57.5(3) . . . . ?
C27 C28 C29 C30 0.5(7) . . . . ?
C28 C27 C32 C31 -0.4(5) . . . . ?
C28 C29 C30 C31 -1.1(7) . . . . ?
C29 C30 C31 C32 0.9(7) . . . . ?
C30 C31 C32 C27 -0.2(6) . . . . ?
C32 C27 C28 C29 0.2(5) . . . . ?
C33 P2 C27 C28 149.9(2) . . . . ?
C33 P2 C27 C32 -31.5(3) . . . . ?
C33 P2 C39 C40 -130.4(2) . . . . ?
C33 P2 C39 C44 50.9(3) . . . . ?
C33 C34 C35 C36 -0.2(6) . . . . ?
C34 C33 C38 C37 -1.2(4) . . . . ?
C34 C35 C36 C37 -1.1(6) . . . . ?
C35 C36 C37 C38 1.2(6) . . . . ?
C36 C37 C38 C33 0.0(5) . . . . ?
C38 C33 C34 C35 1.3(5) . . . . ?
C39 P2 C27 C28 -101.7(3) . . . . ?
C39 P2 C27 C32 76.9(3) . . . . ?
C39 P2 C33 C34 38.9(3) . . . . ?
C39 P2 C33 C38 -148.7(2) . . . . ?
C39 C40 C41 C42 -1.8(5) . . . . ?
C40 C39 C44 C43 -1.4(5) . . . . ?
C40 C41 C42 C43 1.3(6) . . . . ?
C41 C42 C43 C44 -1.0(6) . . . . ?
C42 C43 C44 C39 1.1(5) . . . . ?
C44 C39 C40 C41 1.8(4) . . . . ?
